data_7100028
loop_
_publ_author_name
'Kostakis, George E.'
'Casella, Luigi'
'Hadjiliadis, Nick'
'Monzani, Enrico'
'Kourkoumelis, Nikolaos'
'Plakatouras, John C.'

_publ_section_title
;
 Interpenetrated networks from a novel nanometer-sized pseudopeptidic ligand,
 bridging water, and transition metal ions with CdSO4 topology
;
_journal_coden_ASTM CHCOFS
_journal_issue 30
_journal_name_full
;
 Chemical Communications (Cambridge, United Kingdom)
;
_journal_page_first 3859
_journal_page_last 3861
_journal_paper_doi 10.1039/b502788h
_journal_year 2005
_chemical_formula_moiety 'C12 H16 Cu N2 O9, 2(H2 O)'
_chemical_formula_sum 'C12 H20 Cu N2 O11'
_chemical_formula_weight 431.85
_chemical_name_common 'copper terephthaloyldiglycinate hydrate'
_space_group_IT_number 13
_symmetry_cell_setting monoclinic
_symmetry_space_group_name_Hall '-P 2yc'
_symmetry_space_group_name_H-M 'P 1 2/c 1'
_cell_angle_alpha 90.00
_cell_angle_beta 77.004(7)
_cell_angle_gamma 90.00
_cell_formula_units_Z 2
_cell_length_a 15.795(2)
_cell_length_b 6.8256(14)
_cell_length_c 8.1755(6)
_cell_measurement_temperature 295(2)
_cell_volume 858.8(2)
_diffrn_ambient_temperature 295(2)
_exptl_crystal_density_diffrn 1.670
_cod_depositor_comments
;
The following automatic conversions were performed:
'_symmetry_cell_setting' value 'MONOCLINIC' changed to 'monoclinic'
according to '/home/saulius/struct/CIF-dictionaries/cif_core.dic'
dictionary named 'cif_core.dic' version 2.4.1 from 2010-06-29.

Automatic conversion script
Id: cif_fix_enum 1527 2010-12-29 10:47:43Z saulius 
;
_cod_original_sg_symbol_H-M 'P 2/c'
_cod_database_code 7100028

loop_
_symmetry_equiv_pos_as_xyz
'x, y, z'
'-x, y, -z+1/2'
'-x, -y, -z'
'x, -y, z-1/2'

loop_
_atom_site_label
_atom_site_type_symbol
_atom_site_fract_x
_atom_site_fract_y
_atom_site_fract_z
_atom_site_U_iso_or_equiv
_atom_site_adp_type
_atom_site_occupancy
_atom_site_symmetry_multiplicity
_atom_site_calc_flag
_atom_site_refinement_flags
_atom_site_disorder_assembly
_atom_site_disorder_group
Cu1 Cu 0.0000 0.5000 0.0000 0.02120(14) Uani 1 2 d S . .
O4 O 0.0000 0.3483(5) 0.2500 0.0276(7) Uani 1 2 d SD . .
O1 O 0.09320(13) 0.3282(3) -0.1282(3) 0.0263(5) Uani 1 1 d . . .
O5 O -0.08763(15) 0.3068(4) -0.0423(3) 0.0310(5) Uani 1 1 d D . .
O6 O -0.25176(16) 0.3329(4) 0.1725(3) 0.0328(6) Uani 1 1 d D . .
O2 O 0.15599(14) 0.2309(4) 0.0765(3) 0.0365(6) Uani 1 1 d . . .
C3 C 0.3561(2) 0.1874(5) -0.1033(4) 0.0297(7) Uani 1 1 d . . .
C4 C 0.4288(2) 0.0847(6) -0.0490(4) 0.0243(7) Uani 1 1 d . . .
O3 O 0.35264(17) 0.3672(4) -0.1071(4) 0.0451(7) Uani 1 1 d . . .
N1 N 0.29604(16) 0.0743(4) -0.1493(3) 0.0283(6) Uani 1 1 d . . .
H1 H 0.3003 -0.0510 -0.1432 0.034 Uiso 1 1 calc R . .
C1 C 0.15313(18) 0.2442(5) -0.0720(4) 0.0236(6) Uani 1 1 d . . .
C2 C 0.22457(19) 0.1571(5) -0.2087(4) 0.0276(7) Uani 1 1 d . . .
H2A H 0.1995 0.0557 -0.2663 0.033 Uiso 1 1 calc R . .
H2B H 0.2469 0.2586 -0.2900 0.033 Uiso 1 1 calc R . .
C5 C 0.4913(3) 0.1984(5) -0.0034(6) 0.0403(9) Uani 1 1 d . . .
H5 H 0.4862 0.3341 -0.0055 0.048 Uiso 1 1 calc R . .
C6 C 0.4383(2) -0.1158(6) -0.0456(6) 0.0391(10) Uani 1 1 d . . .
H6 H 0.3970 -0.1963 -0.0765 0.047 Uiso 1 1 calc R . .
H61 H -0.242(3) 0.328(7) 0.262(4) 0.054(14) Uiso 1 1 d D . .
H51 H -0.091(3) 0.328(6) -0.141(4) 0.053(13) Uiso 1 1 d D . .
H41 H 0.046(2) 0.285(7) 0.219(7) 0.10(2) Uiso 1 1 d D . .
H52 H -0.138(2) 0.313(7) 0.018(5) 0.058(14) Uiso 1 1 d D . .
H62 H -0.286(3) 0.418(6) 0.164(6) 0.073(17) Uiso 1 1 d D . .

loop_
_atom_site_aniso_label
_atom_site_aniso_U_11
_atom_site_aniso_U_22
_atom_site_aniso_U_33
_atom_site_aniso_U_23
_atom_site_aniso_U_13
_atom_site_aniso_U_12
Cu1 0.0153(2) 0.0291(3) 0.0209(2) -0.0017(3) -0.00737(16) 0.0031(3)
O4 0.0235(16) 0.034(2) 0.0259(16) 0.000 -0.0078(13) 0.000
O1 0.0203(10) 0.0359(13) 0.0256(11) -0.0044(10) -0.0110(8) 0.0094(9)
O5 0.0239(11) 0.0442(15) 0.0268(12) 0.0011(12) -0.0098(10) -0.0039(11)
O6 0.0322(13) 0.0318(14) 0.0376(15) 0.0003(12) -0.0149(11) 0.0026(11)
O2 0.0303(12) 0.0563(17) 0.0255(12) -0.0003(12) -0.0119(10) 0.0151(12)
C3 0.0258(15) 0.0333(19) 0.0321(17) -0.0041(15) -0.0109(13) 0.0070(14)
C4 0.0169(15) 0.0288(17) 0.0275(17) -0.0009(14) -0.0057(13) 0.0021(13)
O3 0.0410(14) 0.0255(14) 0.079(2) -0.0015(13) -0.0345(14) 0.0075(11)
N1 0.0231(12) 0.0278(14) 0.0368(15) -0.0039(12) -0.0128(11) 0.0093(11)
C1 0.0185(13) 0.0255(17) 0.0284(15) -0.0011(14) -0.0088(12) 0.0008(12)
C2 0.0226(14) 0.0331(18) 0.0299(16) -0.0048(15) -0.0117(13) 0.0069(14)
C5 0.036(2) 0.0230(15) 0.071(2) 0.001(2) -0.0294(18) 0.0051(17)
C6 0.034(2) 0.027(2) 0.065(3) 0.0001(19) -0.030(2) 0.0000(16)

loop_
_geom_bond_atom_site_label_1
_geom_bond_atom_site_label_2
_geom_bond_distance
_geom_bond_site_symmetry_2
_geom_bond_publ_flag
Cu1 O1 1.986(2) . ?
Cu1 O5 1.998(2) . ?
Cu1 O4 2.2911(16) . ?
O4 H41 0.83(3) . ?
O1 C1 1.277(3) . ?
O5 H51 0.83(3) . ?
O5 H52 0.84(3) . ?
O6 H61 0.78(3) . ?
O6 H62 0.81(3) . ?
O2 C1 1.228(3) . ?
C3 O3 1.229(4) . ?
C3 N1 1.340(4) . ?
C3 C4 1.495(4) . ?
C4 C5 1.372(5) . ?
C4 C6 1.378(5) . ?
N1 C2 1.441(4) . ?
N1 H1 0.8600 . ?
C1 C2 1.520(4) . ?
C2 H2A 0.9700 . ?
C2 H2B 0.9700 . ?
C5 H5 0.9300 . ?
C6 C5 1.384(5) 3_655 ?
C6 H6 0.9300 . ?
